data_7209893
loop_
_publ_author_name
'Zhang, Zhu-Yan'
'Deng, Zhao-Peng'
'Huo, Li-Hua'
'Zhao, Hui'
'Gao, Shan'

_publ_section_title
;
 Inorganic anion induced supramolecular architectures of flexible
 unsymmetrical bis(pyridyl) ionic salts mediated by various non-covalent
 interactions
;
_journal_issue 26
_journal_name_full CrystEngComm
_journal_page_first 5261
_journal_paper_doi 10.1039/c3ce40227d
_journal_volume 15
_journal_year 2013
_chemical_formula_moiety 'C11 H13 N3, 2(Cl)'
_chemical_formula_sum 'C11 H13 Cl2 N3'
_chemical_formula_weight 258.14
_chemical_name_systematic
;
?
;
_space_group_IT_number 29
_symmetry_cell_setting orthorhombic
_symmetry_space_group_name_Hall 'P 2c -2ac'
_symmetry_space_group_name_H-M 'P c a 21'
_atom_sites_solution_hydrogens geom
_atom_sites_solution_primary direct
_atom_sites_solution_secondary difmap
_audit_creation_method SHELXL-97
_cell_angle_alpha 90.00
_cell_angle_beta 90.00
_cell_angle_gamma 90.00
_cell_formula_units_Z 4
_cell_length_a 10.0145(4)
_cell_length_b 8.8239(3)
_cell_length_c 13.7249(8)
_cell_measurement_reflns_used 2803
_cell_measurement_temperature 295(2)
_cell_measurement_theta_max 27.47
_cell_measurement_theta_min 3.42
_cell_volume 1212.83(10)
_computing_cell_refinement RAPID-AUTO
_computing_data_collection 'RAPID-AUTO (Rigaku Corporation, 1998)'
_computing_data_reduction 'CrystalStructure (Rigaku/MSC and Rigaku Corporation, 2002)'
_computing_molecular_graphics SHELXL-97
_computing_structure_refinement 'ORTEP-II (Johnson, 1976)'
_computing_structure_solution 'SHELXS-97 (Sheldrick, 1997)'
_diffrn_ambient_temperature 295(2)
_diffrn_detector_area_resol_mean 10.000
_diffrn_measured_fraction_theta_full 0.992
_diffrn_measured_fraction_theta_max 0.992
_diffrn_measurement_device_type 'Rigaku RAXIS-RAPID'
_diffrn_measurement_method \w
_diffrn_radiation_monochromator graphite
_diffrn_radiation_source 'fine-focus sealed tube'
_diffrn_radiation_type MoK\a
_diffrn_radiation_wavelength 0.71073
_diffrn_reflns_av_R_equivalents 0.0192
_diffrn_reflns_av_sigmaI/netI 0.0366
_diffrn_reflns_limit_h_max 10
_diffrn_reflns_limit_h_min -13
_diffrn_reflns_limit_k_max 9
_diffrn_reflns_limit_k_min -11
_diffrn_reflns_limit_l_max 6
_diffrn_reflns_limit_l_min -17
_diffrn_reflns_number 2812
_diffrn_reflns_theta_full 27.54
_diffrn_reflns_theta_max 27.54
_diffrn_reflns_theta_min 3.42
_diffrn_standards_decay_% 0
_diffrn_standards_interval_count 0
_diffrn_standards_interval_time 0
_diffrn_standards_number 0
_exptl_absorpt_coefficient_mu 0.511
_exptl_absorpt_correction_T_max 0.9136
_exptl_absorpt_correction_T_min 0.8915
_exptl_absorpt_correction_type multi-scan
_exptl_absorpt_process_details 'ABSCOR (Higashi, 1995)'
_exptl_crystal_colour yellowish
_exptl_crystal_density_diffrn 1.414
_exptl_crystal_density_method 'not measured'
_exptl_crystal_description prism
_exptl_crystal_F_000 536
_exptl_crystal_size_max 0.23
_exptl_crystal_size_mid 0.19
_exptl_crystal_size_min 0.18
_refine_diff_density_max 0.328
_refine_diff_density_min -0.215
_refine_diff_density_rms 0.042
_refine_ls_abs_structure_details 'Flack H D (1983), Acta Cryst. A39, 876-881'
_refine_ls_abs_structure_Flack 0.12(9)
_refine_ls_extinction_method none
_refine_ls_goodness_of_fit_ref 1.031
_refine_ls_hydrogen_treatment mixed
_refine_ls_matrix_type full
_refine_ls_number_parameters 154
_refine_ls_number_reflns 2778
_refine_ls_number_restraints 4
_refine_ls_restrained_S_all 1.030
_refine_ls_R_factor_all 0.0471
_refine_ls_R_factor_gt 0.0383
_refine_ls_shift/su_max 0.001
_refine_ls_shift/su_mean 0.000
_refine_ls_structure_factor_coef Fsqd
_refine_ls_weighting_details 'calc w=1/[\s^2^(Fo^2^)+(0.0347P)^2^+0.1137P] where P=(Fo^2^+2Fc^2^)/3'
_refine_ls_weighting_scheme calc
_refine_ls_wR_factor_gt 0.0790
_refine_ls_wR_factor_ref 0.0837
_reflns_number_gt 1605
_reflns_number_total 2778
_reflns_threshold_expression >2sigma(I)
_cod_data_source_file c3ce40227d.txt
_cod_data_source_block complex1
_cod_original_cell_volume 1212.82(10)
_cod_original_sg_symbol_H-M 'P ca21'
_cod_database_code 7209893

loop_
_symmetry_equiv_pos_as_xyz
'x, y, z'
'-x, -y, z+1/2'
'-x+1/2, y, z+1/2'
'x+1/2, -y, z'

loop_
_atom_site_label
_atom_site_type_symbol
_atom_site_fract_x
_atom_site_fract_y
_atom_site_fract_z
_atom_site_U_iso_or_equiv
_atom_site_adp_type
_atom_site_occupancy
_atom_site_symmetry_multiplicity
_atom_site_calc_flag
_atom_site_refinement_flags
Cl1 Cl 0.16418(7) 1.41587(8) 0.83981(8) 0.0464(2) Uani 1 1 d .
Cl2 Cl 0.14784(7) 0.99605(9) 0.58019(7) 0.0509(2) Uani 1 1 d .
N1 N 0.0419(2) 1.1013(3) 0.8332(3) 0.0372(6) Uani 1 1 d D
H1N H 0.063(3) 1.1956(15) 0.828(3) 0.056 Uiso 1 1 d D
N2 N -0.1294(3) 1.1299(3) 0.7198(2) 0.0409(7) Uani 1 1 d D
H2N H -0.189(3) 1.090(4) 0.683(2) 0.061 Uiso 1 1 d D
N3 N 0.0319(3) 1.3133(3) 0.6014(2) 0.0371(6) Uani 1 1 d D
H3N H 0.044(3) 1.2161(13) 0.604(3) 0.056 Uiso 1 1 d D
C1 C -0.0548(3) 1.0416(4) 0.7771(3) 0.0341(7) Uani 1 1 d .
C2 C -0.0733(3) 0.8844(4) 0.7801(3) 0.0418(8) Uani 1 1 d .
H2A H -0.1412 0.8400 0.7438 0.050 Uiso 1 1 calc R
C3 C 0.0070(3) 0.7970(3) 0.8356(3) 0.0493(8) Uani 1 1 d .
H3A H -0.0041 0.6923 0.8356 0.059 Uiso 1 1 calc R
C4 C 0.1066(4) 0.8624(5) 0.8929(3) 0.0489(10) Uani 1 1 d .
H4A H 0.1613 0.8027 0.9319 0.059 Uiso 1 1 calc R
C5 C 0.1216(4) 1.0142(5) 0.8903(3) 0.0465(9) Uani 1 1 d .
H5A H 0.1874 1.0598 0.9281 0.056 Uiso 1 1 calc R
C6 C -0.1429(3) 1.2932(4) 0.7274(3) 0.0402(8) Uani 1 1 d .
H6A H -0.1172 1.3239 0.7926 0.048 Uiso 1 1 calc R
H6B H -0.2361 1.3196 0.7187 0.048 Uiso 1 1 calc R
C7 C -0.0612(3) 1.3813(4) 0.6553(3) 0.0348(7) Uani 1 1 d .
C8 C -0.0788(3) 1.5359(4) 0.6454(3) 0.0427(9) Uani 1 1 d .
H8A H -0.1439 1.5854 0.6817 0.051 Uiso 1 1 calc R
C9 C 0.0004(3) 1.6163(4) 0.5818(3) 0.0528(10) Uani 1 1 d .
H9A H -0.0105 1.7205 0.5751 0.063 Uiso 1 1 calc R
C10 C 0.0956(4) 1.5414(5) 0.5282(3) 0.0531(10) Uani 1 1 d .
H10A H 0.1498 1.5944 0.4851 0.064 Uiso 1 1 calc R
C11 C 0.1102(4) 1.3877(5) 0.5389(3) 0.0460(9) Uani 1 1 d .
H11A H 0.1742 1.3358 0.5028 0.055 Uiso 1 1 calc R

loop_
_atom_site_aniso_label
_atom_site_aniso_U_11
_atom_site_aniso_U_22
_atom_site_aniso_U_33
_atom_site_aniso_U_23
_atom_site_aniso_U_13
_atom_site_aniso_U_12
Cl1 0.0453(4) 0.0383(4) 0.0558(5) 0.0032(5) -0.0055(5) -0.0084(3)
Cl2 0.0491(4) 0.0518(5) 0.0519(5) 0.0074(5) 0.0057(5) 0.0141(4)
N1 0.0360(12) 0.0324(12) 0.0432(16) 0.0004(16) 0.0012(16) -0.0053(11)
N2 0.0407(15) 0.0367(14) 0.0455(18) -0.0008(14) -0.0019(14) -0.0043(12)
N3 0.0360(12) 0.0380(13) 0.0373(16) -0.0012(15) -0.0003(12) 0.0013(12)
C1 0.0304(14) 0.0348(16) 0.0370(19) 0.0005(15) 0.0068(15) -0.0022(14)
C2 0.0461(18) 0.0320(16) 0.047(2) -0.0009(17) 0.0087(18) -0.0044(14)
C3 0.065(2) 0.0325(15) 0.051(2) -0.001(2) 0.015(2) 0.0026(15)
C4 0.053(2) 0.047(2) 0.046(2) 0.0148(19) 0.0068(18) 0.0103(17)
C5 0.0413(19) 0.060(3) 0.039(2) 0.0043(19) -0.0012(16) 0.0002(17)
C6 0.0371(15) 0.0367(15) 0.047(2) -0.0029(17) 0.0055(17) 0.0041(14)
C7 0.0353(17) 0.0352(16) 0.0340(18) -0.0026(15) -0.0075(15) 0.0025(14)
C8 0.049(2) 0.0343(17) 0.045(2) -0.0041(18) -0.0037(18) 0.0018(17)
C9 0.070(2) 0.0357(16) 0.053(2) 0.006(2) -0.014(2) -0.0044(16)
C10 0.054(2) 0.057(2) 0.048(2) 0.006(2) 0.001(2) -0.017(2)
C11 0.0417(18) 0.057(2) 0.039(2) -0.0033(19) 0.0002(16) -0.0027(16)

loop_
_atom_type_symbol
_atom_type_description
_atom_type_scat_dispersion_real
_atom_type_scat_dispersion_imag
_atom_type_scat_source
C C 0.0033 0.0016 'International Tables Vol C Tables 4.2.6.8 and 6.1.1.4'
H H 0.0000 0.0000 'International Tables Vol C Tables 4.2.6.8 and 6.1.1.4'
N N 0.0061 0.0033 'International Tables Vol C Tables 4.2.6.8 and 6.1.1.4'
Cl Cl 0.1484 0.1585 'International Tables Vol C Tables 4.2.6.8 and 6.1.1.4'

loop_
_geom_angle_atom_site_label_1
_geom_angle_atom_site_label_2
_geom_angle_atom_site_label_3
_geom_angle
C1 N1 C5 122.2(3)
C1 N1 H1N 121(3)
C5 N1 H1N 117(3)
C1 N2 C6 126.1(3)
C1 N2 H2N 119(2)
C6 N2 H2N 113(2)
C7 N3 C11 123.1(3)
C7 N3 H3N 121(2)
C11 N3 H3N 116(2)
N2 C1 N1 120.7(3)
N2 C1 C2 121.5(3)
N1 C1 C2 117.8(3)
C3 C2 C1 120.3(3)
C3 C2 H2A 119.8
C1 C2 H2A 119.8
C2 C3 C4 120.5(3)
C2 C3 H3A 119.8
C4 C3 H3A 119.8
C5 C4 C3 118.5(3)
C5 C4 H4A 120.8
C3 C4 H4A 120.8
C4 C5 N1 120.8(4)
C4 C5 H5A 119.6
N1 C5 H5A 119.6
N2 C6 C7 114.6(3)
N2 C6 H6A 108.6
C7 C6 H6A 108.6
N2 C6 H6B 108.6
C7 C6 H6B 108.6
H6A C6 H6B 107.6
N3 C7 C8 118.6(3)
N3 C7 C6 120.9(3)
C8 C7 C6 120.4(3)
C9 C8 C7 119.9(3)
C9 C8 H8A 120.1
C7 C8 H8A 120.1
C10 C9 C8 119.4(3)
C10 C9 H9A 120.3
C8 C9 H9A 120.3
C11 C10 C9 119.5(4)
C11 C10 H10A 120.2
C9 C10 H10A 120.2
N3 C11 C10 119.5(4)
N3 C11 H11A 120.3
C10 C11 H11A 120.3

loop_
_geom_bond_atom_site_label_1
_geom_bond_atom_site_label_2
_geom_bond_distance
N1 C1 1.345(4)
N1 C5 1.358(5)
N1 H1N 0.86(2)
N2 C1 1.335(4)
N2 C6 1.451(4)
N2 H2N 0.86(2)
N3 C7 1.333(4)
N3 C11 1.336(4)
N3 H3N 0.86(2)
C1 C2 1.400(4)
C2 C3 1.349(5)
C2 H2A 0.9300
C3 C4 1.395(5)
C3 H3A 0.9300
C4 C5 1.348(5)
C4 H4A 0.9300
C5 H5A 0.9300
C6 C7 1.501(5)
C6 H6A 0.9700
C6 H6B 0.9700
C7 C8 1.382(5)
C8 C9 1.377(5)
C8 H8A 0.9300
C9 C10 1.374(5)
C9 H9A 0.9300
C10 C11 1.371(5)
C10 H10A 0.9300
C11 H11A 0.9300

loop_
_geom_hbond_atom_site_label_D
_geom_hbond_atom_site_label_H
_geom_hbond_atom_site_label_A
_geom_hbond_distance_DH
_geom_hbond_distance_HA
_geom_hbond_distance_DA
_geom_hbond_angle_DHA
_geom_hbond_site_symmetry_A
N1 H1N Cl1 0.86(2) 2.197(15) 3.036(2) 164(4) .
N2 H2N Cl2 0.86(2) 2.286(11) 3.144(3) 175(3) 4_475
N3 H3N Cl2 0.86(2) 2.227(16) 3.044(3) 157(3) .

loop_
_geom_torsion_atom_site_label_1
_geom_torsion_atom_site_label_2
_geom_torsion_atom_site_label_3
_geom_torsion_atom_site_label_4
_geom_torsion
C6 N2 C1 N1 -16.8(5)
C6 N2 C1 C2 163.9(3)
C5 N1 C1 N2 -178.3(3)
C5 N1 C1 C2 1.1(5)
N2 C1 C2 C3 177.3(4)
N1 C1 C2 C3 -2.1(5)
C1 C2 C3 C4 2.0(6)
C2 C3 C4 C5 -0.9(6)
C3 C4 C5 N1 -0.1(5)
C1 N1 C5 C4 0.0(6)
C1 N2 C6 C7 101.0(4)
C11 N3 C7 C8 0.7(5)
C11 N3 C7 C6 -177.5(3)
N2 C6 C7 N3 -10.9(5)
N2 C6 C7 C8 170.9(3)
N3 C7 C8 C9 -0.8(5)
C6 C7 C8 C9 177.4(3)
C7 C8 C9 C10 0.4(6)
C8 C9 C10 C11 0.1(6)
C7 N3 C11 C10 -0.2(5)
C9 C10 C11 N3 -0.2(6)
